data_4002027
loop_
_publ_author_name
'Brandel, Cl\'ement'
'Gbabode, Gabin'
'Cartigny, Yohann'
'Martin, Claudette'
'Gouhier, G\'eraldine'
'Petit, Samuel'
'Coquerel, G\'erard'

_publ_section_title
;
 Crystal Growth, Structure, and Polymorphic Behavior of an Ionic Liquid:
 Phthalate Derivative ofN-Butyl,N-methylimidazolium Hexafluorophosphate
;
_journal_issue 14
_journal_name_full 'Chemistry of Materials'
_journal_page_first 4151
_journal_paper_doi 10.1021/cm501220x
_journal_volume 26
_journal_year 2014
_chemical_compound_source 'synthesis as described'
_chemical_formula_moiety 'C18 H23 F6 N2 O5 P1'
_chemical_formula_sum 'C18 H23 F6 N2 O5 P'
_chemical_formula_weight 491.958
_chemical_name_systematic
;
1-(4-(1,2-bis(methoxycarbonyl)phen-5-oxy)butyl)
-3-methylimidazolium hexa-fluorophosphate
;
_space_group_IT_number 2
_symmetry_cell_setting triclinic
_symmetry_Int_Tables_number 2
_symmetry_space_group_name_Hall '-P 1'
_symmetry_space_group_name_H-M 'P -1'
_atom_sites_solution_hydrogens geom
_atom_sites_solution_primary direct
_atom_sites_solution_secondary difmap
_audit_conform_dict_location ftp://ftp.iucr.org/pub/cif_core.dic
_audit_conform_dict_name cif_core.dic
_audit_conform_dict_version 2.4
_audit_creation_date 2014-02-21T13:35:18-00:00
_audit_creation_method 'WinGX routine CIF_UPDATE'
_cell_angle_alpha 82.866(2)
_cell_angle_beta 75.195(2)
_cell_angle_gamma 78.641(2)
_cell_formula_units_Z 2
_cell_length_a 8.9848(9)
_cell_length_b 10.0585(10)
_cell_length_c 13.0237(13)
_cell_measurement_reflns_used 0
_cell_measurement_temperature 293(2)
_cell_measurement_theta_max 0
_cell_measurement_theta_min 0
_cell_measurement_wavelength 0.71073
_cell_volume 1112.24(19)
_computing_molecular_graphics 'Ortep-3 for Windows (Farrugia, 1997)'
_computing_publication_material 'WinGX publication routines (Farrugia, 1999)'
_computing_structure_refinement 'SHELXL-97 (Sheldrick, 2008)'
_diffrn_ambient_temperature 293(2)
_diffrn_measured_fraction_theta_full 0.977
_diffrn_measured_fraction_theta_max 0.977
_diffrn_radiation_monochromator graphite
_diffrn_radiation_probe x-ray
_diffrn_radiation_type MoK\a
_diffrn_radiation_wavelength 0.71073
_diffrn_reflns_av_R_equivalents 0.0195
_diffrn_reflns_av_unetI/netI 0.0305
_diffrn_reflns_limit_h_max 11
_diffrn_reflns_limit_h_min -11
_diffrn_reflns_limit_k_max 12
_diffrn_reflns_limit_k_min -12
_diffrn_reflns_limit_l_max 15
_diffrn_reflns_limit_l_min -16
_diffrn_reflns_number 8712
_diffrn_reflns_theta_full 26.4
_diffrn_reflns_theta_max 26.4
_diffrn_reflns_theta_min 2.07
_exptl_absorpt_coefficient_mu 0.205
_exptl_absorpt_correction_type none
_exptl_crystal_colour white
_exptl_crystal_density_diffrn 1.47
_exptl_crystal_density_method 'not measured'
_exptl_crystal_description prism
_exptl_crystal_F_000 508
_exptl_crystal_size_max 0.25
_exptl_crystal_size_mid 0.1
_exptl_crystal_size_min 0.02
_refine_diff_density_max 0.317
_refine_diff_density_min -0.21
_refine_diff_density_rms 0.043
_refine_ls_extinction_method none
_refine_ls_goodness_of_fit_ref 1.087
_refine_ls_hydrogen_treatment constr
_refine_ls_matrix_type full
_refine_ls_number_parameters 347
_refine_ls_number_reflns 4471
_refine_ls_number_restraints 0
_refine_ls_restrained_S_all 1.087
_refine_ls_R_factor_all 0.0836
_refine_ls_R_factor_gt 0.0645
_refine_ls_shift/su_max 0
_refine_ls_shift/su_mean 0
_refine_ls_structure_factor_coef Fsqd
_refine_ls_weighting_details 'calc w=1/[\s^2^(Fo^2^)+(0.0649P)^2^+0.5306P] where P=(Fo^2^+2Fc^2^)/3'
_refine_ls_weighting_scheme calc
_refine_ls_wR_factor_gt 0.1522
_refine_ls_wR_factor_ref 0.1649
_reflns_number_gt 3433
_reflns_number_total 4471
_reflns_threshold_expression >2\s(I)
_cod_data_source_file cm501220x_si_002.cif
_cod_data_source_block lipf6m
_cod_depositor_comments 'Adding full bibliography for 4002027.cif.'
_cod_original_formula_sum 'C18 H23 F6 N2 O5 P1'
_cod_database_code 4002027

loop_
_symmetry_equiv_pos_as_xyz
'x, y, z'
'-x, -y, -z'

loop_
_atom_site_label
_atom_site_type_symbol
_atom_site_fract_x
_atom_site_fract_y
_atom_site_fract_z
_atom_site_U_iso_or_equiv
_atom_site_adp_type
_atom_site_occupancy
_atom_site_symmetry_multiplicity
_atom_site_calc_flag
_atom_site_refinement_flags
_atom_site_disorder_assembly
_atom_site_disorder_group
P1 P 0.07126(10) 0.56686(8) 0.17710(7) 0.0651(3) Uani 1 1 d . . .
F1 F 0.2195(9) 0.6114(12) 0.1011(8) 0.161(4) Uani 0.585(9) 1 d P A 1
F2 F 0.0320(8) 0.7090(6) 0.2285(6) 0.119(3) Uani 0.585(9) 1 d P A 1
F3 F 0.1017(9) 0.4341(6) 0.1296(8) 0.142(4) Uani 0.585(9) 1 d P A 1
F4 F -0.0784(12) 0.5273(12) 0.2594(5) 0.145(4) Uani 0.585(9) 1 d P A 1
F5 F -0.0280(10) 0.6271(7) 0.0984(7) 0.142(3) Uani 0.585(9) 1 d P A 1
F6 F 0.1709(13) 0.5147(9) 0.2564(8) 0.183(4) Uani 0.585(9) 1 d P A 1
F1A F 0.2417(9) 0.4787(12) 0.1527(15) 0.186(7) Uani 0.415(9) 1 d P A 2
F2A F -0.0968(10) 0.6329(12) 0.1973(12) 0.165(5) Uani 0.415(9) 1 d P A 2
F3A F 0.0225(13) 0.4452(11) 0.2486(9) 0.137(4) Uani 0.415(9) 1 d P A 2
F4A F 0.048(2) 0.503(2) 0.0796(8) 0.205(9) Uani 0.415(9) 1 d P A 2
F5A F 0.104(2) 0.6284(19) 0.2639(7) 0.183(7) Uani 0.415(9) 1 d P A 2
F6A F 0.1394(16) 0.6781(9) 0.0930(7) 0.122(4) Uani 0.415(9) 1 d P A 2
O1 O 0.2934(2) 0.97550(17) 0.02758(13) 0.0544(5) Uani 1 1 d . . .
O2 O 0.3800(3) 0.7037(2) 0.38415(17) 0.0746(6) Uani 1 1 d . . .
O3 O 0.1306(2) 0.7943(2) 0.44567(16) 0.0672(6) Uani 1 1 d . . .
O4 O 0.3051(3) 0.9772(2) 0.51264(16) 0.0766(7) Uani 1 1 d . . .
O5 O 0.2786(2) 1.1980(2) 0.46007(14) 0.0633(5) Uani 1 1 d . . .
N1 N 0.2482(2) 0.7545(2) -0.23522(16) 0.0487(5) Uani 1 1 d . . .
N2 N 0.3685(3) 0.5559(2) -0.1935(2) 0.0603(6) Uani 1 1 d . . .
C1 C 0.2843(3) 0.8999(2) 0.2040(2) 0.0481(6) Uani 1 1 d . . .
H1 H 0.2829 0.8137 0.1858 0.058 Uiso 1 1 calc R . .
C2 C 0.2803(3) 0.9188(2) 0.30706(19) 0.0446(6) Uani 1 1 d . . .
C3 C 0.2842(3) 1.0481(3) 0.33532(19) 0.0458(6) Uani 1 1 d . . .
C4 C 0.2890(3) 1.1548(3) 0.2567(2) 0.0488(6) Uani 1 1 d . . .
H4 H 0.2901 1.2413 0.2745 0.059 Uiso 1 1 calc R . .
C5 C 0.2923(3) 1.1363(2) 0.1528(2) 0.0475(6) Uani 1 1 d . . .
H5A H 0.2957 1.2093 0.1014 0.057 Uiso 1 1 calc R . .
C6 C 0.2905(3) 1.0077(2) 0.12618(19) 0.0443(6) Uani 1 1 d . . .
C7 C 0.2866(3) 1.0823(3) -0.05585(19) 0.0520(6) Uani 1 1 d . . .
H7A H 0.3782 1.1253 -0.0707 0.062 Uiso 1 1 calc R . .
H7B H 0.1943 1.1508 -0.0353 0.062 Uiso 1 1 calc R . .
C8 C 0.2804(3) 1.0173(3) -0.1527(2) 0.0549(7) Uani 1 1 d . . .
H8A H 0.2902 1.0843 -0.2133 0.066 Uiso 1 1 calc R . .
H8B H 0.3689 0.9439 -0.168 0.066 Uiso 1 1 calc R . .
C9 C 0.1321(3) 0.9616(3) -0.1396(2) 0.0550(7) Uani 1 1 d . . .
H9A H 0.045 1.0369 -0.1336 0.066 Uiso 1 1 calc R . .
H9B H 0.1152 0.9042 -0.0736 0.066 Uiso 1 1 calc R . .
C10 C 0.1323(3) 0.8803(3) -0.2298(2) 0.0577(7) Uani 1 1 d . . .
H10A H 0.0292 0.8577 -0.2201 0.069 Uiso 1 1 calc R . .
H10B H 0.1549 0.9354 -0.2967 0.069 Uiso 1 1 calc R . .
C11 C 0.3755(3) 0.7221(3) -0.3168(2) 0.0635(8) Uani 1 1 d . . .
H11 H 0.4052 0.7761 -0.3792 0.076 Uiso 1 1 calc R . .
C12 C 0.4494(4) 0.5991(3) -0.2908(2) 0.0679(8) Uani 1 1 d . . .
H12 H 0.54 0.5515 -0.3319 0.081 Uiso 1 1 calc R . .
C13 C 0.2474(3) 0.6515(3) -0.1622(2) 0.0611(7) Uani 1 1 d . . .
H13 H 0.1727 0.6469 -0.0982 0.073 Uiso 1 1 calc R . .
C14 C 0.4055(5) 0.4251(4) -0.1350(3) 0.0939(12) Uani 1 1 d . . .
H14A H 0.3302 0.4206 -0.0681 0.141 Uiso 1 1 calc R . .
H14B H 0.508 0.4156 -0.1226 0.141 Uiso 1 1 calc R . .
H14C H 0.4026 0.353 -0.176 0.141 Uiso 1 1 calc R . .
C15 C 0.2723(3) 0.7944(3) 0.3843(2) 0.0508(6) Uani 1 1 d . . .
C16 C 0.2889(3) 1.0677(3) 0.4452(2) 0.0516(6) Uani 1 1 d . . .
C17 C 0.1091(4) 0.6738(4) 0.5164(3) 0.0873(11) Uani 1 1 d . . .
H17A H 0.1165 0.5986 0.4754 0.131 Uiso 1 1 calc R . .
H17B H 0.008 0.6887 0.5647 0.131 Uiso 1 1 calc R . .
H17C H 0.1885 0.6536 0.556 0.131 Uiso 1 1 calc R . .
C18 C 0.2802(5) 1.2278(4) 0.5651(2) 0.0843(10) Uani 1 1 d . . .
H18A H 0.1879 1.2056 0.6151 0.126 Uiso 1 1 calc R . .
H18B H 0.2827 1.3228 0.5651 0.126 Uiso 1 1 calc R . .
H18C H 0.3711 1.1748 0.5851 0.126 Uiso 1 1 calc R . .

loop_
_atom_site_aniso_label
_atom_site_aniso_U_11
_atom_site_aniso_U_22
_atom_site_aniso_U_33
_atom_site_aniso_U_23
_atom_site_aniso_U_13
_atom_site_aniso_U_12
P1 0.0752(6) 0.0549(5) 0.0668(5) -0.0017(4) -0.0202(4) -0.0122(4)
F1 0.103(5) 0.208(12) 0.160(7) -0.078(7) 0.043(4) -0.059(5)
F2 0.115(4) 0.077(3) 0.151(6) -0.047(3) 0.020(4) -0.029(3)
F3 0.176(7) 0.070(3) 0.193(9) -0.064(4) -0.079(7) 0.030(4)
F4 0.149(7) 0.185(8) 0.114(4) -0.022(5) 0.014(5) -0.112(6)
F5 0.170(7) 0.127(5) 0.138(6) -0.002(4) -0.096(6) 0.030(5)
F6 0.213(9) 0.174(7) 0.204(9) -0.042(6) -0.166(8) 0.033(7)
F1A 0.074(5) 0.132(8) 0.319(18) 0.014(10) -0.007(7) -0.009(5)
F2A 0.109(6) 0.163(9) 0.178(12) -0.002(8) -0.012(7) 0.048(6)
F3A 0.118(7) 0.124(7) 0.139(9) 0.066(6) -0.006(6) -0.034(5)
F4A 0.251(17) 0.34(2) 0.083(6) -0.062(9) 0.003(7) -0.211(17)
F5A 0.30(2) 0.218(16) 0.072(5) -0.041(8) -0.023(8) -0.148(15)
F6A 0.216(13) 0.085(5) 0.072(4) 0.029(4) -0.028(6) -0.074(6)
O1 0.0751(13) 0.0437(10) 0.0464(10) -0.0023(8) -0.0201(9) -0.0081(9)
O2 0.0733(14) 0.0588(13) 0.0794(15) 0.0135(11) -0.0179(11) 0.0056(11)
O3 0.0620(12) 0.0634(13) 0.0664(12) 0.0144(10) -0.0059(10) -0.0123(10)
O4 0.1148(19) 0.0645(13) 0.0523(12) 0.0031(10) -0.0291(12) -0.0121(12)
O5 0.0849(14) 0.0582(12) 0.0475(10) -0.0125(9) -0.0133(10) -0.0120(10)
N1 0.0461(12) 0.0533(13) 0.0458(12) -0.0065(10) -0.0096(9) -0.0064(10)
N2 0.0592(14) 0.0496(13) 0.0694(15) -0.0005(11) -0.0129(12) -0.0090(11)
C1 0.0510(14) 0.0384(13) 0.0554(15) -0.0030(11) -0.0158(12) -0.0048(11)
C2 0.0404(13) 0.0443(13) 0.0465(13) 0.0002(11) -0.0098(10) -0.0038(10)
C3 0.0403(13) 0.0483(14) 0.0465(13) -0.0023(11) -0.0086(10) -0.0052(10)
C4 0.0514(15) 0.0417(13) 0.0535(15) -0.0065(11) -0.0110(12) -0.0083(11)
C5 0.0514(15) 0.0411(13) 0.0479(14) 0.0019(11) -0.0101(11) -0.0082(11)
C6 0.0425(13) 0.0449(13) 0.0445(13) -0.0025(10) -0.0111(10) -0.0048(10)
C7 0.0572(16) 0.0482(15) 0.0478(14) 0.0042(11) -0.0120(12) -0.0077(12)
C8 0.0550(16) 0.0629(17) 0.0427(14) -0.0008(12) -0.0073(12) -0.0083(13)
C9 0.0444(14) 0.0631(17) 0.0523(15) -0.0105(13) -0.0085(12) 0.0028(12)
C10 0.0486(15) 0.0666(18) 0.0562(16) -0.0093(13) -0.0174(13) 0.0036(13)
C11 0.0594(17) 0.0637(18) 0.0543(16) -0.0013(14) 0.0033(13) -0.0036(14)
C12 0.0587(18) 0.0629(19) 0.0688(19) -0.0090(15) 0.0037(15) -0.0013(14)
C13 0.0571(17) 0.0641(18) 0.0552(16) -0.0013(14) -0.0039(13) -0.0090(14)
C14 0.096(3) 0.062(2) 0.110(3) 0.017(2) -0.019(2) -0.0033(19)
C15 0.0612(17) 0.0431(14) 0.0490(14) -0.0001(11) -0.0178(13) -0.0072(12)
C16 0.0516(15) 0.0531(16) 0.0482(14) -0.0035(12) -0.0102(12) -0.0073(12)
C17 0.090(3) 0.085(2) 0.083(2) 0.0316(19) -0.0163(19) -0.034(2)
C18 0.117(3) 0.083(2) 0.0577(19) -0.0237(17) -0.0226(19) -0.014(2)

loop_
_atom_type_symbol
_atom_type_description
_atom_type_scat_dispersion_real
_atom_type_scat_dispersion_imag
_atom_type_scat_source
C C 0.0033 0.0016 'International Tables Vol C Tables 4.2.6.8 and 6.1.1.4'
H H 0 0 'International Tables Vol C Tables 4.2.6.8 and 6.1.1.4'
F F 0.0171 0.0103 'International Tables Vol C Tables 4.2.6.8 and 6.1.1.4'
N N 0.0061 0.0033 'International Tables Vol C Tables 4.2.6.8 and 6.1.1.4'
O O 0.0106 0.006 'International Tables Vol C Tables 4.2.6.8 and 6.1.1.4'
P P 0.1023 0.0942 'International Tables Vol C Tables 4.2.6.8 and 6.1.1.4'

loop_
_geom_angle_atom_site_label_1
_geom_angle_atom_site_label_2
_geom_angle_atom_site_label_3
_geom_angle
F5A P1 F3 140.7(9)
F5A P1 F2A 94.7(9)
F3 P1 F2A 113.0(6)
F5A P1 F3A 92.9(7)
F3 P1 F3A 61.8(5)
F2A P1 F3A 88.8(5)
F5A P1 F6 46.8(7)
F3 P1 F6 94.0(5)
F2A P1 F6 129.0(7)
F3A P1 F6 66.2(5)
F5A P1 F5 130.3(9)
F3 P1 F5 89.0(3)
F2A P1 F5 50.3(4)
F3A P1 F5 116.2(5)
F6 P1 F5 176.9(5)
F5A P1 F1 89.2(6)
F3 P1 F1 92.4(5)
F2A P1 F1 131.2(7)
F3A P1 F1 139.7(6)
F6 P1 F1 87.0(6)
F5 P1 F1 91.8(5)
F5A P1 F6A 91.5(6)
F3 P1 F6A 110.8(5)
F2A P1 F6A 97.6(7)
F3A P1 F6A 171.9(6)
F6 P1 F6A 112.6(6)
F5 P1 F6A 65.3(5)
F1 P1 F6A 33.6(4)
F5A P1 F4A 176.1(7)
F3 P1 F4A 39.1(8)
F2A P1 F4A 88.3(8)
F3A P1 F4A 89.6(7)
F6 P1 F4A 132.3(11)
F5 P1 F4A 50.5(8)
F1 P1 F4A 87.0(5)
F6A P1 F4A 85.6(7)
F5A P1 F4 87.4(5)
F3 P1 F4 90.7(4)
F2A P1 F4 48.5(4)
F3A P1 F4 41.4(3)
F6 P1 F4 91.2(6)
F5 P1 F4 89.8(5)
F1 P1 F4 176.5(4)
F6A P1 F4 145.8(7)
F4A P1 F4 96.4(4)
F5A P1 F1A 91.4(9)
F3 P1 F1A 59.3(6)
F2A P1 F1A 172.1(7)
F3A P1 F1A 85.9(6)
F6 P1 F1A 53.5(6)
F5 P1 F1A 127.8(8)
F1 P1 F1A 53.8(5)
F6A P1 F1A 87.2(6)
F4A P1 F1A 85.9(10)
F4 P1 F1A 127.0(7)
F5A P1 F2 40.6(7)
F3 P1 F2 177.9(4)
F2A P1 F2 65.0(5)
F3A P1 F2 117.4(6)
F6 P1 F2 87.3(4)
F5 P1 F2 89.7(4)
F1 P1 F2 89.3(4)
F6A P1 F2 70.1(4)
F4A P1 F2 139.9(10)
F4 P1 F2 87.7(4)
F1A P1 F2 122.8(6)
C6 O1 C7 118.91(19)
C15 O3 C17 115.8(2)
C16 O5 C18 116.4(2)
C13 N1 C11 107.4(2)
C13 N1 C10 126.1(2)
C11 N1 C10 126.5(2)
C13 N2 C12 107.8(2)
C13 N2 C14 125.8(3)
C12 N2 C14 126.3(3)
C2 C1 C6 120.9(2)
C2 C1 H1 119.6
C6 C1 H1 119.6
C1 C2 C3 120.2(2)
C1 C2 C15 115.9(2)
C3 C2 C15 123.9(2)
C4 C3 C2 118.1(2)
C4 C3 C16 121.4(2)
C2 C3 C16 120.4(2)
C5 C4 C3 121.9(2)
C5 C4 H4 119
C3 C4 H4 119
C4 C5 C6 119.1(2)
C4 C5 H5A 120.4
C6 C5 H5A 120.4
O1 C6 C5 125.2(2)
O1 C6 C1 115.0(2)
C5 C6 C1 119.8(2)
O1 C7 C8 106.7(2)
O1 C7 H7A 110.4
C8 C7 H7A 110.4
O1 C7 H7B 110.4
C8 C7 H7B 110.4
H7A C7 H7B 108.6
C9 C8 C7 113.4(2)
C9 C8 H8A 108.9
C7 C8 H8A 108.9
C9 C8 H8B 108.9
C7 C8 H8B 108.9
H8A C8 H8B 107.7
C8 C9 C10 114.2(2)
C8 C9 H9A 108.7
C10 C9 H9A 108.7
C8 C9 H9B 108.7
C10 C9 H9B 108.7
H9A C9 H9B 107.6
N1 C10 C9 112.0(2)
N1 C10 H10A 109.2
C9 C10 H10A 109.2
N1 C10 H10B 109.2
C9 C10 H10B 109.2
H10A C10 H10B 107.9
C12 C11 N1 107.6(3)
C12 C11 H11 126.2
N1 C11 H11 126.2
C11 C12 N2 107.5(3)
C11 C12 H12 126.3
N2 C12 H12 126.3
N1 C13 N2 109.7(2)
N1 C13 H13 125.2
N2 C13 H13 125.2
N2 C14 H14A 109.5
N2 C14 H14B 109.5
H14A C14 H14B 109.5
N2 C14 H14C 109.5
H14A C14 H14C 109.5
H14B C14 H14C 109.5
O2 C15 O3 124.8(2)
O2 C15 C2 123.1(3)
O3 C15 C2 112.0(2)
O4 C16 O5 123.3(3)
O4 C16 C3 124.4(3)
O5 C16 C3 112.2(2)
O3 C17 H17A 109.5
O3 C17 H17B 109.5
H17A C17 H17B 109.5
O3 C17 H17C 109.5
H17A C17 H17C 109.5
H17B C17 H17C 109.5
O5 C18 H18A 109.5
O5 C18 H18B 109.5
H18A C18 H18B 109.5
O5 C18 H18C 109.5
H18A C18 H18C 109.5
H18B C18 H18C 109.5

loop_
_geom_bond_atom_site_label_1
_geom_bond_atom_site_label_2
_geom_bond_distance
P1 F5A 1.469(8)
P1 F3 1.488(5)
P1 F2A 1.496(7)
P1 F3A 1.509(7)
P1 F6 1.515(5)
P1 F5 1.520(5)
P1 F1 1.552(7)
P1 F6A 1.565(7)
P1 F4A 1.571(8)
P1 F4 1.577(5)
P1 F1A 1.587(8)
P1 F2 1.592(5)
O1 C6 1.356(3)
O1 C7 1.434(3)
O2 C15 1.193(3)
O3 C15 1.319(3)
O3 C17 1.442(3)
O4 C16 1.199(3)
O5 C16 1.330(3)
O5 C18 1.441(3)
N1 C13 1.316(3)
N1 C11 1.364(3)
N1 C10 1.469(3)
N2 C13 1.316(4)
N2 C12 1.356(4)
N2 C14 1.460(4)
C1 C2 1.370(3)
C1 C6 1.389(3)
C1 H1 0.93
C2 C3 1.404(3)
C2 C15 1.506(3)
C3 C4 1.387(3)
C3 C16 1.481(3)
C4 C5 1.380(3)
C4 H4 0.93
C5 C6 1.384(3)
C5 H5A 0.93
C7 C8 1.509(4)
C7 H7A 0.97
C7 H7B 0.97
C8 C9 1.508(4)
C8 H8A 0.97
C8 H8B 0.97
C9 C10 1.513(4)
C9 H9A 0.97
C9 H9B 0.97
C10 H10A 0.97
C10 H10B 0.97
C11 C12 1.331(4)
C11 H11 0.93
C12 H12 0.93
C13 H13 0.93
C14 H14A 0.96
C14 H14B 0.96
C14 H14C 0.96
C17 H17A 0.96
C17 H17B 0.96
C17 H17C 0.96
C18 H18A 0.96
C18 H18B 0.96
C18 H18C 0.96

loop_
_geom_torsion_atom_site_label_1
_geom_torsion_atom_site_label_2
_geom_torsion_atom_site_label_3
_geom_torsion_atom_site_label_4
_geom_torsion
C6 C1 C2 C3 -0.7(4)
C6 C1 C2 C15 179.5(2)
C1 C2 C3 C4 1.2(4)
C15 C2 C3 C4 -179.0(2)
C1 C2 C3 C16 -176.6(2)
C15 C2 C3 C16 3.2(4)
C2 C3 C4 C5 -1.0(4)
C16 C3 C4 C5 176.8(2)
C3 C4 C5 C6 0.1(4)
C7 O1 C6 C5 -4.8(4)
C7 O1 C6 C1 174.9(2)
C4 C5 C6 O1 -180.0(2)
C4 C5 C6 C1 0.4(4)
C2 C1 C6 O1 -179.8(2)
C2 C1 C6 C5 -0.1(4)
C6 O1 C7 C8 -176.1(2)
O1 C7 C8 C9 66.3(3)
C7 C8 C9 C10 -172.5(2)
C13 N1 C10 C9 64.1(4)
C11 N1 C10 C9 -116.5(3)
C8 C9 C10 N1 65.9(3)
C13 N1 C11 C12 0.0(3)
C10 N1 C11 C12 -179.5(3)
N1 C11 C12 N2 -0.2(4)
C13 N2 C12 C11 0.4(4)
C14 N2 C12 C11 178.5(3)
C11 N1 C13 N2 0.3(3)
C10 N1 C13 N2 179.8(2)
C12 N2 C13 N1 -0.4(4)
C14 N2 C13 N1 -178.6(3)
C17 O3 C15 O2 -0.2(4)
C17 O3 C15 C2 175.2(3)
C1 C2 C15 O2 72.1(4)
C3 C2 C15 O2 -107.7(3)
C1 C2 C15 O3 -103.4(3)
C3 C2 C15 O3 76.8(3)
C18 O5 C16 O4 -3.0(4)
C18 O5 C16 C3 179.3(2)
C4 C3 C16 O4 -170.1(3)
C2 C3 C16 O4 7.7(4)
C4 C3 C16 O5 7.7(4)
C2 C3 C16 O5 -174.6(2)
